data_7114827
loop_
_publ_author_name
'Choudhury, Amitava'
'Krishnamoorthy, Jayaraman'
'Rao, C. N. R.'

_publ_section_title
;
 An approach to the synthesis of organically templated open-framework
 metal sulfates by the amine--sulfate route
;
_journal_issue 24
_journal_name_full 'Chemical Communications'
_journal_page_first 2610
_journal_paper_doi 10.1039/b107820h
_journal_year 2001
_chemical_formula_sum 'C2 H7 Cd0.5 Cl N O2.5 S0.5'
_chemical_formula_weight 192.77
_chemical_name_systematic
; 
? 
;
_space_group_IT_number 4
_symmetry_cell_setting monoclinic
_symmetry_space_group_name_Hall 'P 2yb'
_symmetry_space_group_name_H-M 'P 1 21 1'
_atom_sites_solution_hydrogens geom
_atom_sites_solution_primary direct
_atom_sites_solution_secondary difmap
_audit_creation_method SHELXL
_cell_angle_alpha 90.00
_cell_angle_beta 116.1340(10)
_cell_angle_gamma 90.00
_cell_formula_units_Z 4
_cell_length_a 9.3500(4)
_cell_length_b 7.4689(3)
_cell_length_c 9.4289(4)
_cell_measurement_temperature 293(2)
_cell_volume 591.14(4)
_computing_structure_refinement 'SHELXL-93 (Sheldrick, 1993)'
_computing_structure_solution 'SHELXS-86 (Sheldrick, 1990)'
_diffrn_ambient_temperature 566(2)
_diffrn_radiation_monochromator graphite
_diffrn_radiation_source 'fine-focus sealed tube'
_diffrn_radiation_type MoK\a
_diffrn_radiation_wavelength 0.71073
_diffrn_reflns_av_R_equivalents 0.0212
_diffrn_reflns_av_sigmaI/netI 0.0362
_diffrn_reflns_limit_h_max 10
_diffrn_reflns_limit_h_min -10
_diffrn_reflns_limit_k_max 7
_diffrn_reflns_limit_k_min -8
_diffrn_reflns_limit_l_max 10
_diffrn_reflns_limit_l_min -8
_diffrn_reflns_number 2509
_diffrn_reflns_theta_max 23.24
_diffrn_reflns_theta_min 2.41
_exptl_absorpt_coefficient_mu 2.478
_exptl_absorpt_correction_T_max 1.000000
_exptl_absorpt_correction_T_min 0.764849
_exptl_crystal_colour colorless
_exptl_crystal_density_diffrn 2.166
_exptl_crystal_description 'rod shaped'
_exptl_crystal_F_000 380
_exptl_crystal_size_max 0.24
_exptl_crystal_size_mid 0.08
_exptl_crystal_size_min 0.08
_refine_diff_density_max 0.336
_refine_diff_density_min -0.687
_refine_diff_density_rms 0.117
_refine_ls_abs_structure_details 'Flack H D (1983), Acta Cryst. A39, 876-881'
_refine_ls_abs_structure_Flack 0.03(4)
_refine_ls_extinction_method none
_refine_ls_goodness_of_fit_all 1.058
_refine_ls_goodness_of_fit_obs 1.071
_refine_ls_matrix_type full
_refine_ls_number_parameters 144
_refine_ls_number_reflns 1582
_refine_ls_number_restraints 1
_refine_ls_restrained_S_all 1.058
_refine_ls_restrained_S_obs 1.071
_refine_ls_R_factor_all 0.0219
_refine_ls_R_factor_obs 0.0215
_refine_ls_shift/esd_max 0.013
_refine_ls_shift/esd_mean 0.001
_refine_ls_structure_factor_coef Fsqd
_refine_ls_weighting_details 'w=1/[\s^2^(Fo^2^)+(0.0257P)^2^+0.0000P] where P=(Fo^2^+2Fc^2^)/3'
_refine_ls_weighting_scheme calc
_refine_ls_wR_factor_all 0.0543
_refine_ls_wR_factor_obs 0.0541
_reflns_number_observed 1539
_reflns_number_total 1582
_reflns_observed_criterion >2sigma(I)
_cod_data_source_file b107820h.txt
_cod_data_source_block sad
_cod_depositor_comments
;
The following automatic conversions were performed:

'_symmetry_cell_setting' value 'Monoclinic' changed to 'monoclinic'
according to
/usr/data/users/saulius/automatic-downloads/retrospective/RSC/lib/dictionaries/cif_core.dic
dictionary named 'cif_core.dic' version 2.4.2 from 2011-04-26.

Automatic conversion script
Id: cif_fix_values 2281 2013-09-26 08:29:07Z andrius 

The following automatic conversions were performed:

'_refine_ls_weighting_scheme' value 'calc
w=1/[\s^2^(Fo^2^)+(0.0257P)^2^+0.0000P] where P=(Fo^2^+2Fc^2^)/3' was
changed to 'calc'. New tag '_refine_ls_weighting_details' was
created. The value of the new tag was set to
'w=1/[\s^2^(Fo^2^)+(0.0257P)^2^+0.0000P] where P=(Fo^2^+2Fc^2^)/3'.

Automatic conversion script
Id: cif_fix_values 3143 2015-03-26 13:38:13Z robertas 
;
_cod_original_sg_symbol_H-M P2(1)
_cod_original_formula_sum 'C2 H7 Cd0.50 Cl N O2.50 S0.50'
_cod_database_code 7114827

loop_
_symmetry_equiv_pos_as_xyz
'x, y, z'
'-x, y+1/2, -z'

loop_
_atom_site_aniso_label
_atom_site_aniso_U_11
_atom_site_aniso_U_22
_atom_site_aniso_U_33
_atom_site_aniso_U_23
_atom_site_aniso_U_13
_atom_site_aniso_U_12
S1 0.0163(5) 0.0216(6) 0.0158(5) 0.0027(6) 0.0059(4) 0.0018(7)
Cd1 0.0240(2) 0.0170(2) 0.0221(2) 0.0012(2) 0.01083(13) -0.00032(11)
O1 0.024(2) 0.070(4) 0.023(2) -0.005(2) -0.0010(15) 0.003(2)
O2 0.030(2) 0.022(2) 0.034(2) 0.009(2) 0.018(2) 0.002(2)
O3 0.050(3) 0.021(2) 0.054(3) 0.001(2) 0.037(2) 0.002(2)
O4 0.0188(13) 0.030(2) 0.031(2) 0.000(4) 0.0114(13) 0.001(3)
Cl1 0.0243(5) 0.0229(5) 0.0234(5) 0.0024(7) 0.0042(4) -0.0011(9)
Cl2 0.0301(5) 0.0245(6) 0.0193(5) -0.0002(6) 0.0081(4) -0.0002(8)
N1 0.019(2) 0.030(2) 0.018(2) 0.003(2) 0.0017(15) 0.000(3)
C1 0.033(2) 0.031(2) 0.036(3) 0.000(4) 0.020(2) -0.002(4)
C2 0.071(3) 0.036(3) 0.023(3) -0.006(5) 0.020(3) -0.016(7)
N2 0.033(2) 0.030(3) 0.018(2) 0.010(2) -0.013(2) -0.012(2)
C3 0.025(3) 0.045(3) 0.052(4) 0.018(3) 0.011(3) 0.012(3)
C4 0.045(3) 0.039(3) 0.032(3) 0.003(3) 0.020(3) 0.012(3)
O100 0.054(3) 0.034(2) 0.037(3) 0.003(2) 0.026(2) 0.003(2)

loop_
_atom_site_label
_atom_site_type_symbol
_atom_site_fract_x
_atom_site_fract_y
_atom_site_fract_z
_atom_site_U_iso_or_equiv
_atom_site_thermal_displace_type
_atom_site_occupancy
_atom_site_calc_flag
_atom_site_refinement_flags
S1 S 0.19362(11) 0.6041(3) 0.32497(12) 0.0183(2) Uani 1 d .
Cd1 Cd -0.00010(5) 0.36671(13) 0.50656(5) 0.02078(12) Uani 1 d .
O1 O 0.0774(4) 0.5702(6) 0.1639(4) 0.0429(13) Uani 1 d .
O2 O 0.1959(4) 0.4585(5) 0.4307(4) 0.0275(9) Uani 1 d .
O3 O 0.1650(5) 0.7773(6) 0.3833(5) 0.0367(10) Uani 1 d .
O4 O 0.3549(3) 0.6100(11) 0.3308(3) 0.0267(7) Uani 1 d .
Cl1 Cl 0.20118(11) 0.1134(3) 0.66322(11) 0.0258(2) Uani 1 d .
Cl2 Cl -0.11745(12) 0.1250(3) 0.28043(12) 0.0256(3) Uani 1 d .
N1 N 0.2341(4) 0.1036(8) 0.0378(4) 0.0247(8) Uani 1 d .
H1 H 0.1437(4) 0.0944(8) -0.0525(4) 0.030 Uiso 1 calc R
H2 H 0.2840(4) 0.2049(8) 0.0333(4) 0.030 Uiso 1 calc R
C1 C 0.1945(5) 0.1126(12) 0.1744(5) 0.0317(10) Uani 1 d .
H3 H 0.1326(5) 0.0081(12) 0.1739(5) 0.038 Uiso 1 calc R
H4 H 0.1303(5) 0.2181(12) 0.1647(5) 0.038 Uiso 1 calc R
C2 C 0.3436(6) 0.1202(19) 0.3277(5) 0.0433(14) Uani 1 d .
H5 H 0.3983(6) 0.2324(19) 0.3341(5) 0.052 Uiso 1 calc R
H6 H 0.3155(6) 0.1157(19) 0.4152(5) 0.052 Uiso 1 calc R
N2 N 0.4522(5) -0.0318(6) 0.3410(5) 0.0358(12) Uani 1 d .
H7 H 0.5435(5) -0.0195(6) 0.4300(5) 0.043 Uiso 1 calc R
H8 H 0.4062(5) -0.1353(6) 0.3474(5) 0.043 Uiso 1 calc R
C3 C 0.4887(6) -0.0383(8) 0.2026(8) 0.043(2) Uani 1 d .
H9 H 0.5560(6) -0.1407(8) 0.2121(8) 0.051 Uiso 1 calc R
H10 H 0.5460(6) 0.0691(8) 0.2003(8) 0.051 Uiso 1 calc R
C4 C 0.3378(7) -0.0521(9) 0.0528(7) 0.0374(14) Uani 1 d .
H11 H 0.3627(7) -0.0557(9) -0.0368(7) 0.045 Uiso 1 calc R
H12 H 0.2826(7) -0.1619(9) 0.0532(7) 0.045 Uiso 1 calc R
O100 O 0.3596(6) 0.4500(6) 0.0539(6) 0.0395(10) Uani 1 d .
H14 H 0.3494(73) 0.5114(87) 0.1449(87) 0.058(19) Uiso 1 d .
H13 H 0.3286(92) 0.5108(109) -0.0120(97) 0.071(30) Uiso 1 d .

loop_
_atom_type_symbol
_atom_type_description
_atom_type_scat_dispersion_real
_atom_type_scat_dispersion_imag
_atom_type_scat_source
C C 0.0033 0.0016 'International Tables Vol C Tables 4.2.6.8 and 6.1.1.4'
H H 0.0000 0.0000 'International Tables Vol C Tables 4.2.6.8 and 6.1.1.4'
N N 0.0061 0.0033 'International Tables Vol C Tables 4.2.6.8 and 6.1.1.4'
O O 0.0106 0.0060 'International Tables Vol C Tables 4.2.6.8 and 6.1.1.4'
S S 0.1246 0.1234 'International Tables Vol C Tables 4.2.6.8 and 6.1.1.4'
Cl Cl 0.1484 0.1585 'International Tables Vol C Tables 4.2.6.8 and 6.1.1.4'
Cd Cd -0.8075 1.2024 'International Tables Vol C Tables 4.2.6.8 and 6.1.1.4'

loop_
_geom_angle_atom_site_label_1
_geom_angle_atom_site_label_2
_geom_angle_atom_site_label_3
_geom_angle
_geom_angle_site_symmetry_1
_geom_angle_site_symmetry_3
O1 S1 O2 111.2(3) . .
O1 S1 O3 111.7(2) . .
O2 S1 O3 110.3(2) . .
O1 S1 O4 108.9(2) . .
O2 S1 O4 106.6(3) . .
O3 S1 O4 107.9(4) . .
O3 Cd1 O2 172.0(2) 2_546 .
O3 Cd1 Cl1 92.10(11) 2_546 2_556
O2 Cd1 Cl1 93.16(10) . 2_556
O3 Cd1 Cl1 89.65(12) 2_546 .
O2 Cd1 Cl1 85.36(10) . .
Cl1 Cd1 Cl1 177.07(4) 2_556 .
O3 Cd1 Cl2 92.48(12) 2_546 .
O2 Cd1 Cl2 93.23(10) . .
Cl1 Cd1 Cl2 93.25(4) 2_556 .
Cl1 Cd1 Cl2 84.33(7) . .
O3 Cd1 Cl2 90.33(11) 2_546 2_556
O2 Cd1 Cl2 84.23(11) . 2_556
Cl1 Cd1 Cl2 84.11(7) 2_556 2_556
Cl1 Cd1 Cl2 98.24(4) . 2_556
Cl2 Cd1 Cl2 176.21(7) . 2_556
S1 O2 Cd1 130.1(2) . .
S1 O3 Cd1 133.6(3) . 2_556
Cd1 Cl1 Cd1 91.11(3) 2_546 .
Cd1 Cl2 Cd1 89.98(3) . 2_546
C4 N1 C1 110.8(5) . .
C4 N1 H1 109.5(3) . .
C1 N1 H1 109.5(2) . .
C4 N1 H2 109.5(3) . .
C1 N1 H2 109.5(4) . .
H1 N1 H2 108.1 . .
N1 C1 C2 110.8(4) . .
N1 C1 H3 109.5(4) . .
C2 C1 H3 109.5(6) . .
N1 C1 H4 109.5(4) . .
C2 C1 H4 109.5(6) . .
H3 C1 H4 108.1 . .
N2 C2 C1 111.2(8) . .
N2 C2 H5 109.4(4) . .
C1 C2 H5 109.4(6) . .
N2 C2 H6 109.4(3) . .
C1 C2 H6 109.4(3) . .
H5 C2 H6 108.0 . .
C3 N2 C2 111.2(4) . .
C3 N2 H7 109.4(3) . .
C2 N2 H7 109.4(3) . .
C3 N2 H8 109.4(3) . .
C2 N2 H8 109.4(4) . .
H7 N2 H8 108.0 . .
N2 C3 C4 110.2(5) . .
N2 C3 H9 109.6(3) . .
C4 C3 H9 109.6(3) . .
N2 C3 H10 109.6(3) . .
C4 C3 H10 109.6(3) . .
H9 C3 H10 108.1 . .
N1 C4 C3 110.0(5) . .
N1 C4 H11 109.7(3) . .
C3 C4 H11 109.7(3) . .
N1 C4 H12 109.7(3) . .
C3 C4 H12 109.7(3) . .
H11 C4 H12 108.2 . .
H14 O100 H13 107.0(72) . .

loop_
_geom_bond_atom_site_label_1
_geom_bond_atom_site_label_2
_geom_bond_distance
_geom_bond_site_symmetry_2
S1 O1 1.448(3) .
S1 O2 1.470(4) .
S1 O3 1.476(5) .
S1 O4 1.485(3) .
Cd1 O3 2.305(4) 2_546
Cd1 O2 2.344(4) .
Cd1 Cl1 2.616(2) 2_556
Cd1 Cl1 2.618(2) .
Cd1 Cl2 2.636(2) .
Cd1 Cl2 2.649(2) 2_556
O3 Cd1 2.305(4) 2_556
Cl1 Cd1 2.616(2) 2_546
Cl2 Cd1 2.649(2) 2_546
N1 C4 1.480(8) .
N1 C1 1.490(6) .
N1 H1 0.90 .
N1 H2 0.90 .
C1 C2 1.504(6) .
C1 H3 0.97 .
C1 H4 0.97 .
C2 N2 1.491(12) .
C2 H5 0.97 .
C2 H6 0.97 .
N2 C3 1.487(8) .
N2 H7 0.90 .
N2 H8 0.90 .
C3 C4 1.497(8) .
C3 H9 0.97 .
C3 H10 0.97 .
C4 H11 0.97 .
C4 H12 0.97 .
O100 H14 1.01(8) .
O100 H13 0.72(8) .
